data_7155327
loop_
_publ_author_name
'Adiraju, Venkata A. K.'
'Ferrence, Gregory M.'
'Lash, Timothy D.'

_publ_section_title
;
 Regioselective oxidation and metalation of meso-unsubstituted
 azuliporphyrins.
;
_journal_issue 44
_journal_name_full 'Organic &amp; biomolecular chemistry'
_journal_page_first 10523
_journal_page_last 10533
_journal_paper_doi 10.1039/c6ob02052f
_journal_volume 14
_journal_year 2016
_chemical_formula_moiety 'C40 H45 N3 O, 2 C H Cl3'
_chemical_formula_sum 'C42 H47 Cl6 N3 O'
_chemical_formula_weight 822.52
_chemical_name_systematic
'[2^3^-<i>tert</i>-Butyl-8,12,13,17-tetraethyl-7,18-dimethyl-21-oxyazuliporphyrin chloroform solvate'
_space_group_IT_number 2
_symmetry_cell_setting triclinic
_symmetry_Int_Tables_number 2
_symmetry_space_group_name_Hall '-P 1'
_symmetry_space_group_name_H-M 'P -1'
_atom_sites_solution_hydrogens mixed
_atom_sites_solution_primary iterative
_atom_sites_solution_secondary iterative
_audit_conform_dict_location ftp://ftp.iucr.org/pub/cif_core.dic
_audit_conform_dict_name cif_core.dic
_audit_conform_dict_version 2.4.3
_audit_creation_date 2016-07-26T18:42:57-00:00
_audit_creation_method 'WinGX routine CIF_UPDATE'
_audit_update_record
;
2016-08-01 deposited with the CCDC.
2016-10-18 downloaded from the CCDC.
;
_cell_angle_alpha 92.703(3)
_cell_angle_beta 101.462(3)
_cell_angle_gamma 104.534(3)
_cell_formula_units_Z 2
_cell_length_a 8.3983(4)
_cell_length_b 14.6292(6)
_cell_length_c 16.7263(8)
_cell_measurement_reflns_used 5264
_cell_measurement_temperature 100(2)
_cell_measurement_theta_max 24.25
_cell_measurement_theta_min 2.5
_cell_volume 1939.34(16)
_computing_cell_refinement 'APEX2 & SAINT (Bruker, 2013)'
_computing_data_collection 'APEX2 (Bruker, 2014)'
_computing_data_reduction SAINT
_computing_molecular_graphics 'ORTEP-3 for Windows (Farrugia, 2012)'
_computing_publication_material 'WinGX publication routines (Farrugia, 2012)'
_computing_structure_refinement 'SHELXL-2014/7 (Sheldrick, 2015)'
_computing_structure_solution 'SUPERFLIP (Palatinus & Chapuis,2007)'
_diffrn_ambient_temperature 100(2)
_diffrn_measured_fraction_theta_full 1
_diffrn_measured_fraction_theta_max 0.998
_diffrn_measurement_device_type 'Bruker APEX-II CCD diffractometer'
_diffrn_measurement_method '\f and \w scans'
_diffrn_radiation_monochromator graphite
_diffrn_radiation_probe x-ray
_diffrn_radiation_source 'sealed tube'
_diffrn_radiation_type MoK\a
_diffrn_radiation_wavelength 0.71073
_diffrn_reflns_av_R_equivalents 0.0938
_diffrn_reflns_av_unetI/netI 0.0636
_diffrn_reflns_Laue_measured_fraction_full 1
_diffrn_reflns_Laue_measured_fraction_max 0.998
_diffrn_reflns_limit_h_max 10
_diffrn_reflns_limit_h_min -10
_diffrn_reflns_limit_k_max 19
_diffrn_reflns_limit_k_min -18
_diffrn_reflns_limit_l_max 21
_diffrn_reflns_limit_l_min -21
_diffrn_reflns_number 62093
_diffrn_reflns_point_group_measured_fraction_full 1
_diffrn_reflns_point_group_measured_fraction_max 0.998
_diffrn_reflns_theta_full 25.242
_diffrn_reflns_theta_max 27.545
_diffrn_reflns_theta_min 1.249
_diffrn_standards_number 0
_exptl_absorpt_coefficient_mu 0.482
_exptl_absorpt_correction_T_max 0.7456
_exptl_absorpt_correction_T_min 0.6971
_exptl_absorpt_correction_type multi-scan
_exptl_absorpt_process_details 'Apex2 v2014.7-1 (Bruker, 2014)'
_exptl_crystal_colour red
_exptl_crystal_density_diffrn 1.409
_exptl_crystal_density_method 'not measured'
_exptl_crystal_description needle,
_exptl_crystal_F_000 860
_exptl_crystal_recrystallization_method 'Re-crystallisation from solvent'
_exptl_crystal_size_max 0.14
_exptl_crystal_size_mid 0.04
_exptl_crystal_size_min 0.025
_refine_diff_density_max 0.892
_refine_diff_density_min -0.878
_refine_diff_density_rms 0.062
_refine_ls_extinction_method none
_refine_ls_goodness_of_fit_ref 1.015
_refine_ls_hydrogen_treatment mixed
_refine_ls_matrix_type full
_refine_ls_number_constraints 0
_refine_ls_number_parameters 441
_refine_ls_number_reflns 8929
_refine_ls_number_restraints 12
_refine_ls_restrained_S_all 1.017
_refine_ls_R_factor_all 0.1149
_refine_ls_R_factor_gt 0.0586
_refine_ls_shift/su_max 0
_refine_ls_shift/su_mean 0
_refine_ls_structure_factor_coef Fsqd
_refine_ls_weighting_details 'w=1/[\s^2^(Fo^2^)+(0.0487P)^2^+2.0974P] where P=(Fo^2^+2Fc^2^)/3'
_refine_ls_weighting_scheme calc
_refine_ls_wR_factor_ref 0.1483
_reflns_number_gt 5377
_reflns_number_total 8929
_reflns_threshold_expression 'I > 2\s(I)'
_cod_data_source_file c6ob02052f3.cif
_cod_data_source_block shelx
_cod_depositor_comments 'Adding full bibliography for 7155327--7155329.cif.'
_cod_database_code 7155327
_shelx_space_group_comment
;
The symmetry employed for this shelxl refinement is uniquely defined
by the following loop, which should always be used as a source of
symmetry information in preference to the above space-group names.
        They are only intended as comments.
;
_shelx_estimated_absorpt_t_min 0.936
_shelx_estimated_absorpt_t_max 0.988

loop_
_symmetry_equiv_pos_as_xyz
'x, y, z'
'-x, -y, -z'

loop_
_atom_site_label
_atom_site_fract_x
_atom_site_fract_y
_atom_site_fract_z
_atom_site_U_iso_or_equiv
_atom_site_adp_type
_atom_site_calc_flag
_atom_site_occupancy
_atom_site_disorder_assembly
_atom_site_disorder_group
_atom_site_type_symbol
H22 0.643(4) 0.565(2) 0.270(2) 0.040(10) Uiso d 1 . . H
H24 0.909(4) 0.617(2) 0.393(2) 0.048(10) Uiso d 1 . . H
O21 0.8850(2) 0.59458(12) 0.28210(11) 0.0237(4) Uani d 1 . . O
C21 0.9150(3) 0.51452(18) 0.27164(15) 0.0204(5) Uani d 1 . . C
N22 0.5551(3) 0.53978(16) 0.23365(14) 0.0225(5) Uani d 1 . . N
N23 0.6563(3) 0.66679(15) 0.38540(13) 0.0222(5) Uani d 1 . . N
N24 0.9834(3) 0.62296(15) 0.44064(14) 0.0211(5) Uani d 1 . . N
C1 1.0564(3) 0.48616(18) 0.31807(16) 0.0205(5) Uani d 1 . . C
C2 1.0732(3) 0.40671(18) 0.27130(15) 0.0206(5) Uani d 1 . . C
C2A 1.2058(3) 0.36387(18) 0.28970(16) 0.0236(6) Uani d 1 . . C
H2A 1.2886 0.3918 0.3378 0.028 Uiso calc 1 . . H
C2B 1.2354(3) 0.28741(19) 0.24897(16) 0.0253(6) Uani d 1 . . C
H2B 1.3383 0.2736 0.2725 0.03 Uiso calc 1 . . H
C2C 1.1403(3) 0.22619(19) 0.17876(16) 0.0248(6) Uani d 1 . . C
C3 0.9281(3) 0.37662(18) 0.20279(15) 0.0204(5) Uani d 1 . . C
C3A 0.8915(3) 0.29773(18) 0.14623(16) 0.0236(6) Uani d 1 . . C
H3A 0.7854 0.2853 0.109 0.028 Uiso calc 1 . . H
C3B 0.9853(4) 0.23371(19) 0.13521(16) 0.0271(6) Uani d 1 . . C
H3B 0.9344 0.1868 0.0899 0.032 Uiso calc 1 . . H
C4 0.8249(3) 0.44054(18) 0.20645(15) 0.0218(6) Uani d 1 . . C
C5 0.6663(3) 0.43284(19) 0.15531(16) 0.0221(6) Uani d 1 . . C
H5 0.638 0.3903 0.1068 0.027 Uiso calc 1 . . H
C6 0.5458(3) 0.47917(18) 0.16639(15) 0.0218(6) Uani d 1 . . C
C7 0.3870(3) 0.47411(19) 0.11087(16) 0.0227(6) Uani d 1 . . C
C7A 0.3200(3) 0.4148(2) 0.03010(16) 0.0278(6) Uani d 1 . . C
H7A1 0.2447 0.3542 0.0374 0.042 Uiso calc 1 . . H
H7A2 0.414 0.4028 0.0085 0.042 Uiso calc 1 . . H
H7A3 0.2575 0.4484 -0.0086 0.042 Uiso calc 1 . . H
C8 0.3112(3) 0.53363(19) 0.14572(16) 0.0226(6) Uani d 1 . . C
C8A 0.1525(3) 0.5590(2) 0.10865(17) 0.0259(6) Uani d 1 . . C
H8A1 0.0972 0.5739 0.1528 0.031 Uiso calc 1 . . H
H8A2 0.0743 0.5039 0.0723 0.031 Uiso calc 1 . . H
C8B 0.1879(4) 0.6440(2) 0.05937(18) 0.0327(7) Uani d 1 . . C
H8B1 0.0818 0.6588 0.0359 0.049 Uiso calc 1 . . H
H8B2 0.2638 0.6989 0.0954 0.049 Uiso calc 1 . . H
H8B3 0.2409 0.6289 0.0151 0.049 Uiso calc 1 . . H
C9 0.4193(3) 0.57562(19) 0.22354(16) 0.0219(6) Uani d 1 . . C
C10 0.3989(3) 0.64424(18) 0.27843(16) 0.0227(6) Uani d 1 . . C
H10 0.2977 0.6635 0.2642 0.027 Uiso calc 1 . . H
C11 0.5084(3) 0.68800(19) 0.35150(16) 0.0224(6) Uani d 1 . . C
C12 0.4800(3) 0.76476(19) 0.40223(16) 0.0229(6) Uani d 1 . . C
C12A 0.3366(3) 0.8093(2) 0.38122(17) 0.0271(6) Uani d 1 . . C
H12A 0.3118 0.8333 0.4325 0.032 Uiso calc 1 . . H
H12B 0.2349 0.7605 0.3513 0.032 Uiso calc 1 . . H
C12B 0.3759(4) 0.8908(2) 0.3287(2) 0.0389(8) Uani d 1 . . C
H12C 0.2793 0.9179 0.3163 0.058 Uiso calc 1 . . H
H12D 0.4753 0.9398 0.3585 0.058 Uiso calc 1 . . H
H12E 0.3983 0.867 0.2774 0.058 Uiso calc 1 . . H
C13 0.6131(3) 0.78954(19) 0.46660(16) 0.0247(6) Uani d 1 . . C
C13A 0.6543(4) 0.8686(2) 0.53345(18) 0.0347(7) Uani d 1 . . C
H13A 0.688 0.8445 0.5868 0.042 Uiso calc 1 . . H
H13B 0.5521 0.8903 0.5345 0.042 Uiso calc 1 . . H
C13B 0.7955(4) 0.9527(2) 0.5229(2) 0.0443(8) Uani d 1 . . C
H13C 0.8176 1.0024 0.5681 0.067 Uiso calc 1 . . H
H13D 0.8979 0.932 0.5231 0.067 Uiso calc 1 . . H
H13E 0.7619 0.9778 0.4707 0.067 Uiso calc 1 . . H
C14 0.7213(3) 0.72696(19) 0.45603(16) 0.0225(6) Uani d 1 . . C
C15 0.8706(3) 0.73109(19) 0.51240(16) 0.0231(6) Uani d 1 . . C
H15 0.8933 0.7728 0.561 0.028 Uiso calc 1 . . H
C16 0.9908(3) 0.68174(18) 0.50651(15) 0.0210(5) Uani d 1 . . C
C17 1.1438(3) 0.68506(18) 0.56604(15) 0.0216(6) Uani d 1 . . C
C17A 1.1986(3) 0.7454(2) 0.64658(16) 0.0265(6) Uani d 1 . . C
H17A 1.2784 0.7192 0.6844 0.032 Uiso calc 1 . . H
H17B 1.099 0.742 0.6707 0.032 Uiso calc 1 . . H
C17B 1.2824(4) 0.8488(2) 0.64001(19) 0.0448(9) Uani d 1 . . C
H17C 1.3151 0.8842 0.6946 0.067 Uiso calc 1 . . H
H17D 1.3829 0.8531 0.6175 0.067 Uiso calc 1 . . H
H17E 1.2033 0.8759 0.6038 0.067 Uiso calc 1 . . H
C18 1.2223(3) 0.62593(18) 0.53301(15) 0.0215(6) Uani d 1 . . C
C18A 1.3800(3) 0.6006(2) 0.57170(17) 0.0272(6) Uani d 1 . . C
H18A 1.4688 0.6262 0.5424 0.041 Uiso calc 1 . . H
H18B 1.3582 0.5313 0.5689 0.041 Uiso calc 1 . . H
H18C 1.4162 0.6275 0.6292 0.041 Uiso calc 1 . . H
C19 1.1231(3) 0.58745(18) 0.45181(16) 0.0204(5) Uani d 1 . . C
C20 1.1559(3) 0.52581(17) 0.39615(15) 0.0208(5) Uani d 1 . . C
H20 1.2578 0.5079 0.4124 0.025 Uiso calc 1 . . H
C25 1.2123(4) 0.1456(2) 0.15242(17) 0.0334(7) Uani d 1 . . C
C26 1.1143(5) 0.0871(3) 0.0740(2) 0.0409(6) Uani d 0.839(3) A 1 C
H26A 1.0998 0.1289 0.0306 0.061 Uiso calc 0.839(3) A 1 H
H26B 1.1755 0.0426 0.0586 0.061 Uiso calc 0.839(3) A 1 H
H26C 1.0036 0.0517 0.0815 0.061 Uiso calc 0.839(3) A 1 H
C27 1.3952(5) 0.1909(3) 0.1355(2) 0.0409(6) Uani d 0.839(3) A 1 C
H27A 1.4673 0.2306 0.1847 0.061 Uiso calc 0.839(3) A 1 H
H27B 1.4451 0.14 0.1218 0.061 Uiso calc 0.839(3) A 1 H
H27C 1.3852 0.2299 0.0896 0.061 Uiso calc 0.839(3) A 1 H
C28 1.2368(5) 0.0828(3) 0.2207(2) 0.0409(6) Uani d 0.839(3) A 1 C
H28A 1.3011 0.1222 0.2715 0.061 Uiso calc 0.839(3) A 1 H
H28B 1.1266 0.0474 0.2289 0.061 Uiso calc 0.839(3) A 1 H
H28C 1.2985 0.0382 0.206 0.061 Uiso calc 0.839(3) A 1 H
C26A 1.2103(19) 0.1426(12) 0.0612(4) 0.0409(6) Uani d 0.161(3) A 2 C
H26D 1.102 0.1496 0.0311 0.061 Uiso calc 0.161(3) A 2 H
H26E 1.3017 0.1946 0.0516 0.061 Uiso calc 0.161(3) A 2 H
H26F 1.226 0.0818 0.042 0.061 Uiso calc 0.161(3) A 2 H
C27A 1.3790(11) 0.1349(12) 0.2000(8) 0.0409(6) Uani d 0.161(3) A 2 C
H27D 1.3786 0.137 0.2586 0.061 Uiso calc 0.161(3) A 2 H
H27E 1.3952 0.0741 0.1813 0.061 Uiso calc 0.161(3) A 2 H
H27F 1.471 0.1869 0.1909 0.061 Uiso calc 0.161(3) A 2 H
C28A 1.0717(14) 0.0592(9) 0.1647(9) 0.0409(6) Uani d 0.161(3) A 2 C
H28D 0.9622 0.0643 0.1344 0.061 Uiso calc 0.161(3) A 2 H
H28E 1.093 0.0005 0.1441 0.061 Uiso calc 0.161(3) A 2 H
H28F 1.0712 0.0582 0.2232 0.061 Uiso calc 0.161(3) A 2 H
C1S 0.8322(4) 0.7771(2) 0.2122(2) 0.0394(8) Uani d 1 . . C
H1S 0.8197 0.7145 0.2353 0.047 Uiso calc 1 . . H
Cl1 0.64772(11) 0.77144(8) 0.13989(6) 0.0623(3) Uani d 1 . . Cl
Cl2 1.00201(12) 0.79569(9) 0.16337(7) 0.0717(3) Uani d 1 . . Cl
Cl3 0.87061(12) 0.86504(7) 0.29301(6) 0.0539(3) Uani d 1 . . Cl

loop_
_atom_site_aniso_label
_atom_site_aniso_U_11
_atom_site_aniso_U_22
_atom_site_aniso_U_33
_atom_site_aniso_U_12
_atom_site_aniso_U_13
_atom_site_aniso_U_23
O21 0.0215(10) 0.0236(10) 0.0245(10) 0.0065(8) 0.0001(8) 0.0053(8)
C21 0.0172(13) 0.0235(14) 0.0199(13) 0.0054(10) 0.0016(10) 0.0066(11)
N22 0.0167(11) 0.0280(13) 0.0202(12) 0.0046(10) -0.0011(9) 0.0054(10)
N23 0.0168(11) 0.0273(12) 0.0208(11) 0.0054(9) -0.0001(9) 0.0046(9)
N24 0.0155(11) 0.0249(12) 0.0201(11) 0.0046(9) -0.0016(9) 0.0031(9)
C1 0.0169(13) 0.0207(13) 0.0224(13) 0.0043(10) 0.0009(10) 0.0051(11)
C2 0.0184(13) 0.0187(13) 0.0226(13) 0.0022(10) 0.0019(10) 0.0058(11)
C2A 0.0197(13) 0.0235(14) 0.0240(14) 0.0041(11) -0.0014(11) 0.0026(11)
C2B 0.0230(14) 0.0244(14) 0.0272(14) 0.0085(11) -0.0012(11) 0.0065(12)
C2C 0.0297(15) 0.0217(14) 0.0211(13) 0.0063(11) 0.0018(11) 0.0042(11)
C3 0.0198(13) 0.0219(13) 0.0185(12) 0.0049(10) 0.0013(10) 0.0083(11)
C3A 0.0210(13) 0.0252(14) 0.0208(13) 0.0026(11) -0.0011(11) 0.0060(11)
C3B 0.0326(16) 0.0246(14) 0.0205(13) 0.0075(12) -0.0022(12) 0.0021(11)
C4 0.0192(13) 0.0247(14) 0.0202(13) 0.0055(11) 0.0010(10) 0.0053(11)
C5 0.0207(13) 0.0245(14) 0.0185(13) 0.0041(11) 0.0000(10) 0.0038(11)
C6 0.0201(13) 0.0230(14) 0.0190(13) 0.0019(11) 0.0003(10) 0.0063(11)
C7 0.0198(13) 0.0261(14) 0.0199(13) 0.0047(11) 0.0000(10) 0.0072(11)
C7A 0.0232(14) 0.0331(16) 0.0236(14) 0.0073(12) -0.0033(11) 0.0050(12)
C8 0.0155(13) 0.0280(14) 0.0215(13) 0.0026(11) 0.0003(10) 0.0079(11)
C8A 0.0150(13) 0.0339(16) 0.0248(14) 0.0034(11) -0.0011(11) 0.0042(12)
C8B 0.0249(15) 0.0457(18) 0.0333(16) 0.0179(13) 0.0060(12) 0.0151(14)
C9 0.0151(13) 0.0263(14) 0.0225(13) 0.0032(10) 0.0012(10) 0.0097(11)
C10 0.0166(13) 0.0264(14) 0.0248(14) 0.0060(11) 0.0020(11) 0.0100(11)
C11 0.0179(13) 0.0281(14) 0.0230(13) 0.0063(11) 0.0065(11) 0.0117(11)
C12 0.0179(13) 0.0279(14) 0.0242(14) 0.0062(11) 0.0063(11) 0.0073(11)
C12A 0.0218(14) 0.0328(16) 0.0282(15) 0.0103(12) 0.0047(12) 0.0056(12)
C12B 0.0314(17) 0.0363(18) 0.050(2) 0.0126(14) 0.0048(15) 0.0145(15)
C13 0.0213(14) 0.0305(15) 0.0251(14) 0.0082(12) 0.0093(11) 0.0061(12)
C13A 0.0277(16) 0.053(2) 0.0277(15) 0.0207(14) 0.0044(12) -0.0037(14)
C13B 0.0357(18) 0.0359(18) 0.055(2) 0.0107(15) -0.0028(16) -0.0120(16)
C14 0.0182(13) 0.0276(14) 0.0221(13) 0.0049(11) 0.0055(11) 0.0084(11)
C15 0.0186(13) 0.0297(15) 0.0199(13) 0.0050(11) 0.0033(10) 0.0034(11)
C16 0.0198(13) 0.0238(14) 0.0183(13) 0.0042(11) 0.0026(10) 0.0062(11)
C17 0.0173(13) 0.0242(14) 0.0188(13) 0.0004(11) -0.0010(10) 0.0065(11)
C17A 0.0246(14) 0.0339(16) 0.0175(13) 0.0053(12) -0.0004(11) 0.0041(12)
C17B 0.051(2) 0.0393(19) 0.0291(16) -0.0126(16) 0.0065(15) -0.0023(14)
C18 0.0180(13) 0.0218(13) 0.0210(13) 0.0025(11) -0.0014(10) 0.0063(11)
C18A 0.0205(14) 0.0283(15) 0.0278(15) 0.0052(11) -0.0047(11) 0.0038(12)
C19 0.0140(12) 0.0210(13) 0.0227(13) 0.0017(10) -0.0015(10) 0.0070(11)
C20 0.0150(12) 0.0193(13) 0.0259(14) 0.0036(10) -0.0004(10) 0.0064(11)
C25 0.0439(18) 0.0276(16) 0.0280(15) 0.0153(14) 0.0002(13) -0.0020(13)
C26 0.0474(14) 0.0379(13) 0.0394(13) 0.0201(11) 0.0043(10) -0.0023(10)
C27 0.0474(14) 0.0379(13) 0.0394(13) 0.0201(11) 0.0043(10) -0.0023(10)
C28 0.0474(14) 0.0379(13) 0.0394(13) 0.0201(11) 0.0043(10) -0.0023(10)
C26A 0.0474(14) 0.0379(13) 0.0394(13) 0.0201(11) 0.0043(10) -0.0023(10)
C27A 0.0474(14) 0.0379(13) 0.0394(13) 0.0201(11) 0.0043(10) -0.0023(10)
C28A 0.0474(14) 0.0379(13) 0.0394(13) 0.0201(11) 0.0043(10) -0.0023(10)
C1S 0.0410(18) 0.0264(16) 0.0451(19) 0.0071(14) -0.0026(15) 0.0104(14)
Cl1 0.0332(5) 0.0937(8) 0.0528(6) 0.0093(5) -0.0003(4) 0.0197(5)
Cl2 0.0439(6) 0.1062(9) 0.0666(7) 0.0309(6) 0.0074(5) -0.0175(6)
Cl3 0.0569(6) 0.0513(5) 0.0485(5) 0.0014(4) 0.0180(4) -0.0020(4)

loop_
_atom_type_symbol
_atom_type_description
_atom_type_scat_dispersion_real
_atom_type_scat_dispersion_imag
_atom_type_scat_source
C C 0.0033 0.0016 'International Tables Vol C Tables 4.2.6.8 and 6.1.1.4'
H H 0 0 'International Tables Vol C Tables 4.2.6.8 and 6.1.1.4'
N N 0.0061 0.0033 'International Tables Vol C Tables 4.2.6.8 and 6.1.1.4'
O O 0.0106 0.006 'International Tables Vol C Tables 4.2.6.8 and 6.1.1.4'
Cl Cl 0.1484 0.1585 'International Tables Vol C Tables 4.2.6.8 and 6.1.1.4'

loop_
_geom_angle_atom_site_label_1
_geom_angle_atom_site_label_2
_geom_angle_atom_site_label_3
_geom_angle
O21 C21 C4 125.8(2)
O21 C21 C1 125.5(2)
C4 C21 C1 108.4(2)
C9 N22 C6 110.9(2)
C14 N23 C11 104.9(2)
C16 N24 C19 110.5(2)
C20 C1 C2 125.6(2)
C20 C1 C21 127.6(2)
C2 C1 C21 106.7(2)
C2A C2 C1 125.3(2)
C2A C2 C3 126.1(2)
C1 C2 C3 108.6(2)
C2B C2A C2 130.3(2)
C2A C2B C2C 131.6(3)
C3B C2C C2B 123.4(3)
C3B C2C C25 119.8(2)
C2B C2C C25 116.8(2)
C3A C3 C4 125.8(2)
C3A C3 C2 126.4(2)
C4 C3 C2 107.7(2)
C3 C3A C3B 130.4(2)
C2C C3B C3A 131.5(3)
C5 C4 C3 126.2(2)
C5 C4 C21 126.7(2)
C3 C4 C21 107.1(2)
C6 C5 C4 128.5(3)
N22 C6 C5 126.0(2)
N22 C6 C7 106.3(2)
C5 C6 C7 127.7(2)
C8 C7 C6 107.6(2)
C8 C7 C7A 126.8(2)
C6 C7 C7A 125.7(2)
C7 C8 C9 107.8(2)
C7 C8 C8A 127.6(2)
C9 C8 C8A 124.4(2)
C8 C8A C8B 111.4(2)
N22 C9 C10 124.3(2)
N22 C9 C8 107.3(2)
C10 C9 C8 128.3(2)
C11 C10 C9 127.9(2)
N23 C11 C10 125.3(2)
N23 C11 C12 111.2(2)
C10 C11 C12 123.5(2)
C13 C12 C11 106.1(2)
C13 C12 C12A 128.3(3)
C11 C12 C12A 125.4(2)
C12 C12A C12B 112.0(2)
C12 C13 C14 106.5(2)
C12 C13 C13A 128.5(3)
C14 C13 C13A 125.0(2)
C13 C13A C13B 112.7(2)
N23 C14 C15 126.1(2)
N23 C14 C13 111.3(2)
C15 C14 C13 122.6(2)
C16 C15 C14 128.3(3)
N24 C16 C15 124.0(2)
N24 C16 C17 108.0(2)
C15 C16 C17 128.0(2)
C18 C17 C16 107.0(2)
C18 C17 C17A 129.3(2)
C16 C17 C17A 123.7(2)
C17 C17A C17B 113.6(2)
C17 C18 C19 108.1(2)
C17 C18 C18A 128.1(2)
C19 C18 C18A 123.8(2)
C20 C19 N24 125.6(2)
C20 C19 C18 128.0(2)
N24 C19 C18 106.3(2)
C19 C20 C1 127.9(2)
C26 C25 C28 110.6(3)
C27A C25 C26A 110.3(4)
C26 C25 C2C 114.9(3)
C28 C25 C2C 110.9(3)
C27A C25 C2C 120.6(7)
C26A C25 C2C 110.3(7)
C27A C25 C28A 107.8(4)
C26A C25 C28A 107.4(4)
C2C C25 C28A 99.3(7)
C26 C25 C27 104.8(3)
C28 C25 C27 106.4(3)
C2C C25 C27 108.8(2)
Cl3 C1S Cl1 112.44(19)
Cl3 C1S Cl2 110.62(17)
Cl1 C1S Cl2 109.16(18)

loop_
_geom_bond_atom_site_label_1
_geom_bond_atom_site_label_2
_geom_bond_distance
O21 C21 1.270(3)
C21 C4 1.443(4)
C21 C1 1.448(3)
N22 C9 1.355(3)
N22 C6 1.376(3)
N23 C14 1.369(3)
N23 C11 1.375(3)
N24 C16 1.347(3)
N24 C19 1.382(3)
C1 C20 1.411(3)
C1 C2 1.422(4)
C2 C2A 1.400(4)
C2 C3 1.456(3)
C2A C2B 1.383(4)
C2B C2C 1.410(4)
C2C C3B 1.393(4)
C2C C25 1.538(4)
C3 C3A 1.387(4)
C3 C4 1.433(4)
C3A C3B 1.394(4)
C4 C5 1.407(4)
C5 C6 1.387(4)
C6 C7 1.449(3)
C7 C8 1.372(4)
C7 C7A 1.496(4)
C8 C9 1.439(3)
C8 C8A 1.496(4)
C8A C8B 1.524(4)
C9 C10 1.394(4)
C10 C11 1.391(4)
C11 C12 1.471(4)
C12 C13 1.350(4)
C12 C12A 1.498(4)
C12A C12B 1.523(4)
C13 C14 1.470(4)
C13 C13A 1.494(4)
C13A C13B 1.524(4)
C14 C15 1.397(4)
C15 C16 1.396(4)
C16 C17 1.450(3)
C17 C18 1.369(4)
C17 C17A 1.498(4)
C17A C17B 1.519(4)
C18 C19 1.449(3)
C18 C18A 1.496(4)
C19 C20 1.379(4)
C25 C26 1.497(4)
C25 C28 1.514(5)
C25 C27A 1.515(5)
C25 C26A 1.521(5)
C25 C28A 1.551(5)
C25 C27 1.599(5)
C1S Cl3 1.743(3)
C1S Cl1 1.747(3)
C1S Cl2 1.751(4)
